data_2214327
loop_
_publ_author_name
'Su, Yu'
'Hou, Yan-Jun'
'Sun, Zhi-Zhong'
'Li, Bai-Yan'
'Hou, Guang-Feng'

_publ_section_title
<i>catena</i>-Poly[[diaquabis[(4-chlorophenylsulfinyl)acetato-\k<i>O</i>]nickel(II)]-\m-4,4'-bipyridine-\k^2^<i>N</i>:<i>N</i>']
_journal_coeditor_code LH2434
_journal_issue 7
_journal_name_full 'Acta Crystallographica Section E'
_journal_page_first m1970
_journal_page_last m1970
_journal_paper_doi 10.1107/S1600536807029832
_journal_volume 63
_journal_year 2007
_chemical_formula_iupac '[Ni (C8 H6 Cl O3 S)2 (C10 H8 N2) (H2 O)2]'
_chemical_formula_moiety 'C26 H24 Cl2 N2 Ni O8 S2'
_chemical_formula_sum 'C26 H24 Cl2 N2 Ni O8 S2'
_chemical_formula_weight 686.20
_chemical_name_systematic
;
<i>catena</i>-Poly[[diaquabis[(4-chlorophenylsulfinyl)acetato-
\k<i>O</i>]nickel(II)]-\m-4,4'-bipyridine-\k^2^<i>N</i>:<i>N</i>']
;
_space_group_IT_number 43
_symmetry_cell_setting orthorhombic
_symmetry_space_group_name_Hall 'F 2 -2d'
_symmetry_space_group_name_H-M 'F d d 2'
_atom_sites_solution_hydrogens geom
_atom_sites_solution_primary direct
_atom_sites_solution_secondary difmap
_cell_angle_alpha 90.00
_cell_angle_beta 90.00
_cell_angle_gamma 90.00
_cell_formula_units_Z 8
_cell_length_a 20.269(4)
_cell_length_b 25.503(6)
_cell_length_c 11.345(11)
_cell_measurement_reflns_used 13082
_cell_measurement_temperature 293(2)
_cell_measurement_theta_max 54.93
_cell_measurement_theta_min 6.32
_cell_volume 5864(6)
_computing_cell_refinement RAPID-AUTO
_computing_data_collection 'RAPID-AUTO (Rigaku, 1998)'
_computing_data_reduction 'CrystalStructure (Rigaku/MSC, 2002)'
_computing_molecular_graphics 'SHELXTL (Sheldrick, 1997b)'
_computing_publication_material SHELXL97
_computing_structure_refinement 'SHELXL97 (Sheldrick, 1997a)'
_computing_structure_solution 'SHELXS97 (Sheldrick, 1997a)'
_diffrn_ambient_temperature 293(2)
_diffrn_measured_fraction_theta_full 0.996
_diffrn_measured_fraction_theta_max 0.996
_diffrn_measurement_device_type 'Rigaku R-AXIS RAPID'
_diffrn_measurement_method \w
_diffrn_radiation_monochromator graphite
_diffrn_radiation_source 'fine-focus sealed tube'
_diffrn_radiation_type MoK\a
_diffrn_radiation_wavelength 0.71073
_diffrn_reflns_av_R_equivalents 0.0455
_diffrn_reflns_av_sigmaI/netI 0.0397
_diffrn_reflns_limit_h_max 26
_diffrn_reflns_limit_h_min -25
_diffrn_reflns_limit_k_max 32
_diffrn_reflns_limit_k_min -33
_diffrn_reflns_limit_l_max 14
_diffrn_reflns_limit_l_min -12
_diffrn_reflns_number 13880
_diffrn_reflns_theta_full 27.47
_diffrn_reflns_theta_max 27.47
_diffrn_reflns_theta_min 3.16
_diffrn_standards_decay_% 0
_diffrn_standards_interval_count 0
_diffrn_standards_interval_time 0
_diffrn_standards_number 0
_exptl_absorpt_coefficient_mu 1.037
_exptl_absorpt_correction_T_max 0.8962
_exptl_absorpt_correction_T_min 0.6985
_exptl_absorpt_correction_type multi-scan
_exptl_absorpt_process_details '(ABSCOR; Higashi, 1995)'
_exptl_crystal_colour green
_exptl_crystal_density_diffrn 1.554
_exptl_crystal_density_method 'not measured'
_exptl_crystal_description block
_exptl_crystal_F_000 2816
_exptl_crystal_size_max 0.357
_exptl_crystal_size_mid 0.342
_exptl_crystal_size_min 0.061
_refine_diff_density_max 0.408
_refine_diff_density_min -0.223
_refine_ls_abs_structure_details 'Flack (1983), 1382 Friedel pairs'
_refine_ls_abs_structure_Flack 0.009(12)
_refine_ls_extinction_method none
_refine_ls_goodness_of_fit_ref 1.054
_refine_ls_hydrogen_treatment constr
_refine_ls_matrix_type full
_refine_ls_number_parameters 188
_refine_ls_number_reflns 3148
_refine_ls_number_restraints 1
_refine_ls_restrained_S_all 1.054
_refine_ls_R_factor_all 0.0343
_refine_ls_R_factor_gt 0.0306
_refine_ls_shift/su_max 0.002
_refine_ls_shift/su_mean 0.000
_refine_ls_structure_factor_coef Fsqd
_refine_ls_weighting_details 'calc w=1/[\s^2^(Fo^2^)+(0.0337P)^2^+3.8506P] where P=(Fo^2^+2Fc^2^)/3'
_refine_ls_weighting_scheme calc
_refine_ls_wR_factor_gt 0.0690
_refine_ls_wR_factor_ref 0.0708
_reflns_number_gt 2922
_reflns_number_total 3148
_reflns_threshold_expression I>2\s(I)
_cod_data_source_file lh2434.cif
_cod_data_source_block I
_cod_original_cell_volume 5865(6)
_cod_database_code 2214327
_cod_database_fobs_code 2214327

loop_
_symmetry_equiv_pos_as_xyz
'x, y, z'
'-x, -y, z'
'x+1/4, -y+1/4, z+1/4'
'-x+1/4, y+1/4, z+1/4'
'x, y+1/2, z+1/2'
'-x, -y+1/2, z+1/2'
'x+1/4, -y+3/4, z+3/4'
'-x+1/4, y+3/4, z+3/4'
'x+1/2, y, z+1/2'
'-x+1/2, -y, z+1/2'
'x+3/4, -y+1/4, z+3/4'
'-x+3/4, y+1/4, z+3/4'
'x+1/2, y+1/2, z'
'-x+1/2, -y+1/2, z'
'x+3/4, -y+3/4, z+1/4'
'-x+3/4, y+3/4, z+1/4'

loop_
_atom_site_type_symbol
_atom_site_label
_atom_site_fract_x
_atom_site_fract_y
_atom_site_fract_z
_atom_site_U_iso_or_equiv
_atom_site_adp_type
_atom_site_calc_flag
_atom_site_refinement_flags
_atom_site_occupancy
C C1 0.02738(12) 0.27432(10) 1.0801(2) 0.0288(5) Uani d . 1
C C2 0.06467(13) 0.29286(11) 1.1730(3) 0.0384(6) Uani d . 1
H H1 0.0610 0.2776 1.2471 0.046 Uiso calc R 1
C C3 0.10721(14) 0.33408(11) 1.1552(3) 0.0442(7) Uani d . 1
H H2 0.1336 0.3463 1.2163 0.053 Uiso calc R 1
C C4 0.11011(14) 0.35688(12) 1.0454(3) 0.0467(7) Uani d . 1
C C5 0.07312(17) 0.33870(14) 0.9523(3) 0.0515(8) Uani d . 1
H H3 0.0761 0.3544 0.8785 0.062 Uiso calc R 1
C C6 0.03164(16) 0.29673(13) 0.9708(3) 0.0461(7) Uani d . 1
H H4 0.0065 0.2836 0.9089 0.055 Uiso calc R 1
C C7 0.02904(12) 0.17011(9) 1.1228(3) 0.0347(5) Uani d . 1
H H5 0.0568 0.1682 1.0532 0.042 Uiso calc R 1
H H6 0.0570 0.1775 1.1901 0.042 Uiso calc R 1
C C8 -0.00613(12) 0.11761(10) 1.1409(2) 0.0310(6) Uani d . 1
C C9 0.02268(14) -0.04086(11) 0.8755(3) 0.0384(6) Uani d . 1
H H7 0.0395 -0.0694 0.9168 0.046 Uiso calc R 1
C C10 0.02241(16) -0.04277(12) 0.7538(3) 0.0423(7) Uani d . 1
H H8 0.0372 -0.0726 0.7148 0.051 Uiso calc R 1
C C11 0.0000 0.0000 0.6903(3) 0.0301(9) Uani d S 1
C C12 0.0000 0.0000 0.5593(4) 0.0353(10) Uani d S 1
C C13 0.03408(15) 0.03756(12) 0.4951(2) 0.0391(7) Uani d . 1
H H9 0.0571 0.0639 0.5339 0.047 Uiso calc R 1
C C14 0.03372(13) 0.03575(11) 0.3736(3) 0.0369(6) Uani d . 1
H H10 0.0582 0.0607 0.3328 0.044 Uiso calc R 1
Cl Cl1 0.16225(6) 0.41043(5) 1.02446(13) 0.0889(4) Uani d . 1
N N1 0.0000 0.0000 0.9364(2) 0.0260(7) Uani d S 1
N N2 0.0000 0.0000 0.3110(3) 0.0307(8) Uani d S 1
Ni Ni1 0.0000 0.0000 1.12362(3) 0.02230(10) Uani d S 1
O O1 -0.06260(11) 0.21128(8) 0.9883(2) 0.0528(6) Uani d . 1
O O2 -0.06426(9) 0.11872(8) 1.1772(2) 0.0493(5) Uani d . 1
O O3 0.02798(8) 0.07784(6) 1.11784(15) 0.0296(4) Uani d . 1
O O4 0.09886(8) -0.02184(7) 1.12220(16) 0.0332(4) Uani d . 1
H H12 0.1000 -0.0534 1.1464 0.050 Uiso d R 1
H H11 0.1248 -0.0079 1.1720 0.050 Uiso d R 1
S S1 -0.03045(3) 0.22185(2) 1.10534(6) 0.03402(15) Uani d . 1

loop_
_atom_site_aniso_label
_atom_site_aniso_U_11
_atom_site_aniso_U_22
_atom_site_aniso_U_33
_atom_site_aniso_U_12
_atom_site_aniso_U_13
_atom_site_aniso_U_23
C1 0.0316(12) 0.0244(12) 0.0304(15) 0.0017(9) -0.0044(10) 0.0017(10)
C2 0.0474(15) 0.0344(15) 0.0333(14) -0.0034(12) -0.0117(12) 0.0059(12)
C3 0.0444(15) 0.0378(16) 0.0503(18) -0.0059(12) -0.0150(13) -0.0006(13)
C4 0.0391(14) 0.0369(16) 0.064(2) -0.0068(12) 0.0044(13) 0.0072(14)
C5 0.063(2) 0.055(2) 0.0371(17) -0.0043(16) 0.0001(14) 0.0189(15)
C6 0.0570(17) 0.0492(18) 0.0322(16) -0.0065(14) -0.0107(13) 0.0028(13)
C7 0.0342(11) 0.0251(12) 0.0447(16) 0.0017(9) -0.0025(12) -0.0017(11)
C8 0.0391(13) 0.0285(12) 0.0256(17) -0.0012(10) -0.0007(11) -0.0022(10)
C9 0.0581(16) 0.0359(14) 0.0213(14) 0.0107(12) 0.0051(12) 0.0039(11)
C10 0.0677(18) 0.0350(16) 0.0242(16) 0.0131(14) 0.0077(13) -0.0003(11)
C11 0.037(2) 0.040(3) 0.013(2) -0.0003(15) 0.000 0.000
C12 0.046(2) 0.037(3) 0.022(2) 0.0065(17) 0.000 0.000
C13 0.0530(16) 0.0443(18) 0.0200(14) -0.0092(13) -0.0037(12) -0.0026(12)
C14 0.0452(14) 0.0401(16) 0.0255(15) -0.0097(11) 0.0001(12) 0.0037(12)
Cl1 0.0792(6) 0.0642(7) 0.1232(11) -0.0367(5) 0.0061(7) 0.0231(7)
N1 0.0327(17) 0.0333(18) 0.0121(16) -0.0014(12) 0.000 0.000
N2 0.0354(18) 0.0289(19) 0.028(2) 0.0015(12) 0.000 0.000
Ni1 0.03055(18) 0.02204(19) 0.01430(17) -0.00089(18) 0.000 0.000
O1 0.0502(11) 0.0421(12) 0.0660(15) -0.0015(9) -0.0291(11) -0.0030(11)
O2 0.0486(11) 0.0303(10) 0.0691(15) -0.0039(9) 0.0222(10) -0.0093(10)
O3 0.0389(8) 0.0236(8) 0.0265(9) -0.0012(6) 0.0005(7) -0.0003(7)
O4 0.0350(8) 0.0331(9) 0.0314(9) -0.0026(7) -0.0037(8) 0.0024(9)
S1 0.0320(3) 0.0254(3) 0.0446(4) 0.0018(2) -0.0021(3) -0.0017(3)

loop_
_atom_type_symbol
_atom_type_description
_atom_type_scat_dispersion_real
_atom_type_scat_dispersion_imag
_atom_type_scat_source
C C 0.0033 0.0016 'International Tables Vol C Tables 4.2.6.8 and 6.1.1.4'
H H 0.0000 0.0000 'International Tables Vol C Tables 4.2.6.8 and 6.1.1.4'
O O 0.0106 0.0060 'International Tables Vol C Tables 4.2.6.8 and 6.1.1.4'
S S 0.1246 0.1234 'International Tables Vol C Tables 4.2.6.8 and 6.1.1.4'
Cl Cl 0.1484 0.1585 'International Tables Vol C Tables 4.2.6.8 and 6.1.1.4'
Ni Ni 0.3393 1.1124 'International Tables Vol C Tables 4.2.6.8 and 6.1.1.4'
N N 0.0061 0.0033 'International Tables Vol C Tables 4.2.6.8 and 6.1.1.4'

loop_
_geom_angle_atom_site_label_1
_geom_angle_atom_site_label_2
_geom_angle_atom_site_label_3
_geom_angle_site_symmetry_1
_geom_angle_site_symmetry_3
_geom_angle
C6 C1 C2 . . 120.9(3)
C6 C1 S1 . . 119.7(2)
C2 C1 S1 . . 119.3(2)
C3 C2 C1 . . 119.6(3)
C3 C2 H1 . . 120.2
C1 C2 H1 . . 120.2
C2 C3 C4 . . 118.9(3)
C2 C3 H2 . . 120.6
C4 C3 H2 . . 120.6
C3 C4 C5 . . 122.0(3)
C3 C4 Cl1 . . 118.7(3)
C5 C4 Cl1 . . 119.3(3)
C4 C5 C6 . . 118.5(3)
C4 C5 H3 . . 120.7
C6 C5 H3 . . 120.7
C1 C6 C5 . . 120.1(3)
C1 C6 H4 . . 120.0
C5 C6 H4 . . 120.0
C8 C7 S1 . . 110.14(17)
C8 C7 H5 . . 109.6
S1 C7 H5 . . 109.6
C8 C7 H6 . . 109.6
S1 C7 H6 . . 109.6
H5 C7 H6 . . 108.1
O2 C8 O3 . . 127.4(2)
O2 C8 C7 . . 117.6(2)
O3 C8 C7 . . 115.0(2)
N1 C9 C10 . . 123.0(3)
N1 C9 H7 . . 118.5
C10 C9 H7 . . 118.5
C9 C10 C11 . . 119.6(3)
C9 C10 H8 . . 120.2
C11 C10 H8 . . 120.2
C10 C11 C10 . 2 117.3(4)
C10 C11 C12 . . 121.4(2)
C10 C11 C12 2 . 121.4(2)
C13 C12 C13 2 . 116.6(4)
C13 C12 C11 2 . 121.7(2)
C13 C12 C11 . . 121.7(2)
C14 C13 C12 . . 119.9(3)
C14 C13 H9 . . 120.0
C12 C13 H9 . . 120.0
N2 C14 C13 . . 123.7(3)
N2 C14 H10 . . 118.2
C13 C14 H10 . . 118.2
C9 N1 C9 . 2 117.5(3)
C9 N1 Ni1 . . 121.27(17)
C9 N1 Ni1 2 . 121.27(17)
C14 N2 C14 . 2 116.1(4)
C14 N2 Ni1 . 1_554 121.96(18)
C14 N2 Ni1 2 1_554 121.96(18)
O3 Ni1 O3 2 . 176.36(10)
O3 Ni1 O4 2 . 90.39(7)
O3 Ni1 O4 . . 89.58(7)
O3 Ni1 O4 2 2 89.58(7)
O3 Ni1 O4 . 2 90.39(7)
O4 Ni1 O4 . 2 179.11(10)
O3 Ni1 N1 2 . 88.18(5)
O3 Ni1 N1 . . 88.18(5)
O4 Ni1 N1 . . 89.56(5)
O4 Ni1 N1 2 . 89.56(5)
O3 Ni1 N2 2 1_556 91.82(5)
O3 Ni1 N2 . 1_556 91.82(5)
O4 Ni1 N2 . 1_556 90.44(5)
O4 Ni1 N2 2 1_556 90.44(5)
N1 Ni1 N2 . 1_556 180.0000(10)
C8 O3 Ni1 . . 128.23(15)
Ni1 O4 H12 . . 106.1
Ni1 O4 H11 . . 118.7
H12 O4 H11 . . 99.4
O1 S1 C7 . . 104.83(13)
O1 S1 C1 . . 105.96(13)
C7 S1 C1 . . 97.25(11)

loop_
_geom_bond_atom_site_label_1
_geom_bond_atom_site_label_2
_geom_bond_site_symmetry_2
_geom_bond_distance
C1 C6 . 1.369(4)
C1 C2 . 1.380(4)
C1 S1 . 1.802(3)
C2 C3 . 1.375(4)
C2 H1 . 0.9300
C3 C4 . 1.375(5)
C3 H2 . 0.9300
C4 C5 . 1.376(5)
C4 Cl1 . 1.743(3)
C5 C6 . 1.377(4)
C5 H3 . 0.9300
C6 H4 . 0.9300
C7 C8 . 1.531(3)
C7 S1 . 1.799(2)
C7 H5 . 0.9700
C7 H6 . 0.9700
C8 O2 . 1.249(3)
C8 O3 . 1.255(3)
C9 N1 . 1.332(3)
C9 C10 . 1.381(5)
C9 H7 . 0.9300
C10 C11 . 1.384(4)
C10 H8 . 0.9300
C11 C10 2 1.384(4)
C11 C12 . 1.486(4)
C12 C13 2 1.388(4)
C12 C13 . 1.388(4)
C13 C14 . 1.378(4)
C13 H9 . 0.9300
C14 N2 . 1.343(3)
C14 H10 . 0.9300
N1 C9 2 1.332(3)
N1 Ni1 . 2.124(3)
N2 C14 2 1.343(3)
N2 Ni1 1_554 2.125(4)
Ni1 O3 2 2.0657(16)
Ni1 O3 . 2.0657(17)
Ni1 O4 . 2.0799(16)
Ni1 O4 2 2.0799(16)
Ni1 N2 1_556 2.125(4)
O1 S1 . 1.503(2)
O4 H12 . 0.8501
O4 H11 . 0.8500

loop_
_geom_hbond_atom_site_label_D
_geom_hbond_atom_site_label_H
_geom_hbond_atom_site_label_A
_geom_hbond_site_symmetry_A
_geom_hbond_distance_DH
_geom_hbond_distance_HA
_geom_hbond_distance_DA
_geom_hbond_angle_DHA
O4 H11 S1 3 0.85 2.98 3.822(2) 173.3
O4 H11 O1 3 0.85 1.89 2.709(3) 160.1
O4 H12 O2 2 0.85 1.85 2.643(3) 154.4
